data_1510150
loop_
_publ_author_name
'Wiesinger, G.'
'Friedl, J.'
'Hiebl, K.'
'Steiner, W.'
'Weitzer, F.'
'Wagner, F.E.'
'Rainbacher, A.'
'Rogl, P.'
'Leithe-Jasper, A.'

_publ_section_title
;
 Magnetism of ternary compounds RE~6~Fe~13~X: (RE=Pr, Nd; X=Cu, Ag, Au,
 Zn, Cd and Hg)
;
_journal_coden_ASTM JAPIAU
_journal_issue 12
_journal_name_full
;
 Journal of Applied Physics (Melville, NY, United States)
;
_journal_page_first 7745
_journal_page_last 7751
_journal_paper_doi 10.1063/1.356606
_journal_volume 75
_journal_year 1994
_chemical_formula_sum 'Au Fe13 Nd6'
_space_group_IT_number 140
_symmetry_space_group_name_Hall '-I 4 2c'
_symmetry_space_group_name_H-M 'I 4/m c m'
_cell_angle_alpha 90
_cell_angle_beta 90
_cell_angle_gamma 90
_cell_formula_units_Z 4
_cell_length_a 8.0854
_cell_length_b 8.0854
_cell_length_c 22.5909
_cell_volume 1476.851
_citation_journal_id_ASTM JAPPJQ
_cod_data_source_file gold_207.cif
_cod_data_source_block Au1Fe13Nd6
_cod_original_cell_volume 1476.85
_cod_original_formula_sum 'Au1 Fe13 Nd6'
_cod_database_code 1510150

loop_
_symmetry_equiv_pos_as_xyz
x,y,z
-y,x,z
-x,-y,z
y,-x,z
x,-y,-z+1/2
y,x,-z+1/2
-x,y,-z+1/2
-y,-x,-z+1/2
-x,-y,-z
y,-x,-z
x,y,-z
-y,x,-z
-x,y,z-1/2
-y,-x,z-1/2
x,-y,z-1/2
y,x,z-1/2
x+1/2,y+1/2,z+1/2
-y+1/2,x+1/2,z+1/2
-x+1/2,-y+1/2,z+1/2
y+1/2,-x+1/2,z+1/2
x+1/2,-y+1/2,-z+1
y+1/2,x+1/2,-z+1
-x+1/2,y+1/2,-z+1
-y+1/2,-x+1/2,-z+1
-x+1/2,-y+1/2,-z+1/2
y+1/2,-x+1/2,-z+1/2
x+1/2,y+1/2,-z+1/2
-y+1/2,x+1/2,-z+1/2
-x+1/2,y+1/2,z
-y+1/2,-x+1/2,z
x+1/2,-y+1/2,z
y+1/2,x+1/2,z

loop_
_atom_site_label
_atom_site_type_symbol
_atom_site_fract_x
_atom_site_fract_y
_atom_site_fract_z
_atom_site_occupancy
_atom_site_U_iso_or_equiv
Au1 Au 0 0 0 1 0.0
Fe1 Fe 0.1784 0.6784 0.0609 1 0.0
Fe3 Fe 0.3852 0.8852 0.0975 1 0.0
Nd2 Nd 0 0 0.8894 1 0.0
Nd1 Nd 0.1627 0.6627 0.1902 1 0.0
Fe2 Fe 0.0666 0.2085 0 1 0.0
Fe4 Fe 0 0.5 0 1 0.0
